data_4500679
loop_
_publ_author_name
'Liu, Hai-Yan'
'Wu, Hua'
'Yang, Jin'
'Liu, Ying-Ying'
'Liu, Bo'
'Liu, Yun-Yu'
'Ma, Jian-Fang'

_publ_section_title
;
 pH-Dependent Assembly of 1D to 3D Octamolybdate Hybrid Materials Based on
 a New Flexible Bis-[(pyridyl)-benzimidazole] Ligand
;
_journal_issue 7
_journal_name_full 'Crystal Growth &amp; Design'
_journal_page_first 2920
_journal_paper_doi 10.1021/cg200095c
_journal_volume 11
_journal_year 2011
_chemical_formula_moiety 'C28 H32 Cu Mo8 N6 O29'
_chemical_formula_sum 'C28 H32 Cu Mo8 N6 O29'
_chemical_formula_weight 1747.66
_chemical_name_systematic
;
 ?
;
_space_group_IT_number 2
_symmetry_cell_setting triclinic
_symmetry_space_group_name_Hall '-P 1'
_symmetry_space_group_name_H-M 'P -1'
_atom_sites_solution_hydrogens geom
_atom_sites_solution_primary direct
_atom_sites_solution_secondary difmap
_audit_creation_method SHELXL-97
_cell_angle_alpha 91.308(5)
_cell_angle_beta 96.509(5)
_cell_angle_gamma 100.792(5)
_cell_formula_units_Z 1
_cell_length_a 7.914(5)
_cell_length_b 10.423(5)
_cell_length_c 13.808(5)
_cell_measurement_reflns_used 5483
_cell_measurement_temperature 293(2)
_cell_measurement_theta_max 29.8
_cell_measurement_theta_min 4.2
_cell_volume 1110.5(10)
_computing_cell_refinement CrysAlis
_computing_data_collection 'CrysAlis (Oxford Diffraction, 2006)'
_computing_data_reduction CrysAlis
_computing_structure_refinement 'SHELXL-97 (Sheldrick, 2008)'
_computing_structure_solution CrysAlis
_diffrn_ambient_temperature 293(2)
_diffrn_detector_area_resol_mean 10.0
_diffrn_measured_fraction_theta_full 0.994
_diffrn_measured_fraction_theta_max 0.863
_diffrn_measurement_device_type 'Oxford Diffraction Gemini R Ultra'
_diffrn_measurement_method '\w scan'
_diffrn_radiation_monochromator graphite
_diffrn_radiation_source 'fine-focus sealed tube'
_diffrn_radiation_type MoK\a
_diffrn_radiation_wavelength 0.71073
_diffrn_reflns_av_R_equivalents 0.0222
_diffrn_reflns_av_sigmaI/netI 0.0366
_diffrn_reflns_limit_h_max 8
_diffrn_reflns_limit_h_min -10
_diffrn_reflns_limit_k_max 14
_diffrn_reflns_limit_k_min -12
_diffrn_reflns_limit_l_max 14
_diffrn_reflns_limit_l_min -18
_diffrn_reflns_number 9363
_diffrn_reflns_theta_full 25.00
_diffrn_reflns_theta_max 29.80
_diffrn_reflns_theta_min 4.21
_exptl_absorpt_coefficient_mu 2.754
_exptl_absorpt_correction_T_max 0.78
_exptl_absorpt_correction_T_min 0.60
_exptl_absorpt_correction_type multi-scan
_exptl_absorpt_process_details
;
CrysAlis (Oxford Diffraction, 2006)
;
_exptl_crystal_colour green
_exptl_crystal_density_diffrn 2.613
_exptl_crystal_density_method 'not measured'
_exptl_crystal_description block
_exptl_crystal_F_000 839
_exptl_crystal_size_max 0.18
_exptl_crystal_size_mid 0.16
_exptl_crystal_size_min 0.08
_refine_diff_density_max 0.786
_refine_diff_density_min -1.074
_refine_diff_density_rms 0.154
_refine_ls_extinction_method none
_refine_ls_goodness_of_fit_ref 0.965
_refine_ls_hydrogen_treatment mixed
_refine_ls_matrix_type full
_refine_ls_number_parameters 341
_refine_ls_number_reflns 5483
_refine_ls_number_restraints 4
_refine_ls_restrained_S_all 0.965
_refine_ls_R_factor_all 0.0370
_refine_ls_R_factor_gt 0.0280
_refine_ls_shift/su_max 0.001
_refine_ls_shift/su_mean 0.000
_refine_ls_structure_factor_coef Fsqd
_refine_ls_weighting_details 'calc w=1/[\s^2^(Fo^2^)+(0.0426P)^2^+0.0000P] where P=(Fo^2^+2Fc^2^)/3'
_refine_ls_weighting_scheme calc
_refine_ls_wR_factor_gt 0.0677
_refine_ls_wR_factor_ref 0.0699
_reflns_number_gt 4492
_reflns_number_total 5483
_reflns_threshold_expression >2\s(I)
_cod_data_source_file cg200095c_si_002.cif
_cod_data_source_block 3
_cod_original_sg_symbol_Hall '-P 1 '
_cod_original_sg_symbol_H-M 'P -1 '
_cod_database_code 4500679

loop_
_symmetry_equiv_pos_as_xyz
'x, y, z'
'-x, -y, -z'

loop_
_atom_site_label
_atom_site_type_symbol
_atom_site_fract_x
_atom_site_fract_y
_atom_site_fract_z
_atom_site_U_iso_or_equiv
_atom_site_adp_type
_atom_site_occupancy
_atom_site_symmetry_multiplicity
_atom_site_calc_flag
_atom_site_refinement_flags
Cu1 Cu 0.0000 0.0000 0.5000 0.01841(13) Uani 1 2 d S
Mo1 Mo -0.62838(4) -0.53003(2) 0.590960(18) 0.01130(7) Uani 1 1 d .
Mo2 Mo -0.77742(4) -0.24972(3) 0.581003(19) 0.01441(7) Uani 1 1 d .
Mo3 Mo -0.36301(4) -0.22375(3) 0.644719(19) 0.01469(7) Uani 1 1 d .
Mo4 Mo -0.18520(4) -0.48539(3) 0.631732(18) 0.01256(7) Uani 1 1 d .
C1 C 0.0758(6) 0.1003(4) 0.6968(3) 0.0310(9) Uani 1 1 d .
H1 H -0.0443 0.0826 0.6942 0.037 Uiso 1 1 calc R
C2 C 0.1740(6) 0.1547(4) 0.7818(3) 0.0329(10) Uani 1 1 d .
H2 H 0.1212 0.1736 0.8358 0.040 Uiso 1 1 calc R
C3 C 0.3527(6) 0.1808(4) 0.7852(3) 0.0280(9) Uani 1 1 d .
C4 C 0.4272(6) 0.1457(4) 0.7044(3) 0.0276(8) Uani 1 1 d .
H4 H 0.5470 0.1586 0.7058 0.033 Uiso 1 1 calc R
C5 C 0.3195(6) 0.0912(3) 0.6221(3) 0.0262(8) Uani 1 1 d .
H5 H 0.3680 0.0670 0.5678 0.031 Uiso 1 1 calc R
C6 C 0.4657(6) 0.2568(4) 0.8661(3) 0.0291(9) Uani 1 1 d .
C7 C 0.6629(6) 0.4191(4) 0.9374(3) 0.0341(10) Uani 1 1 d .
C8 C 0.5920(6) 0.3447(4) 1.0096(3) 0.0332(10) Uani 1 1 d .
C9 C 0.6463(7) 0.3761(5) 1.1079(3) 0.0456(12) Uani 1 1 d .
H9 H 0.5995 0.3252 1.1564 0.055 Uiso 1 1 calc R
C10 C 0.7887(7) 0.5312(5) 0.9591(4) 0.0455(12) Uani 1 1 d .
H10 H 0.8346 0.5830 0.9108 0.055 Uiso 1 1 calc R
C11 C 0.8413(7) 0.5607(5) 1.0575(4) 0.0543(15) Uani 1 1 d .
H11 H 0.9267 0.6341 1.0758 0.065 Uiso 1 1 calc R
C12 C 0.7711(8) 0.4847(6) 1.1297(4) 0.0529(14) Uani 1 1 d .
H12 H 0.8107 0.5088 1.1948 0.064 Uiso 1 1 calc R
C13 C 0.3679(7) 0.1372(4) 1.0128(3) 0.0417(12) Uani 1 1 d .
H13A H 0.2661 0.0958 0.9696 0.050 Uiso 1 1 calc R
H13B H 0.3292 0.1727 1.0702 0.050 Uiso 1 1 calc R
C14 C 0.4764(8) 0.0357(5) 1.0432(3) 0.0500(14) Uani 1 1 d .
H14A H 0.5817 0.0785 1.0830 0.060 Uiso 1 1 calc R
H14B H 0.4123 -0.0272 1.0828 0.060 Uiso 1 1 calc R
N1 N 0.1473(4) 0.0726(3) 0.61894(19) 0.0179(6) Uani 1 1 d .
N2 N 0.4671(5) 0.2441(3) 0.9630(2) 0.0307(8) Uani 1 1 d .
N3 N 0.5819(5) 0.3602(3) 0.8500(2) 0.0335(8) Uani 1 1 d D
O1 O -0.8033(3) -0.6244(2) 0.62923(17) 0.0206(5) Uani 1 1 d .
O2 O -0.3781(3) -0.3942(2) 0.53648(15) 0.0133(4) Uani 1 1 d .
O3 O -0.6082(3) -0.3708(2) 0.66079(15) 0.0148(5) Uani 1 1 d .
O4 O -0.4486(3) -0.5855(2) 0.65524(15) 0.0164(5) Uani 1 1 d .
O5 O -0.2411(3) -0.5857(2) 0.51075(15) 0.0140(5) Uani 1 1 d .
O6 O -0.1195(3) -0.5879(2) 0.71435(17) 0.0219(5) Uani 1 1 d .
O7 O -0.2475(3) -0.3547(2) 0.71148(15) 0.0174(5) Uani 1 1 d .
O8 O 0.0103(3) -0.3873(2) 0.60294(16) 0.0195(5) Uani 1 1 d .
O9 O -0.1948(3) -0.1318(2) 0.59380(18) 0.0222(5) Uani 1 1 d .
O10 O -0.3766(4) -0.1372(3) 0.74857(18) 0.0281(6) Uani 1 1 d .
O11 O -0.5485(3) -0.1749(2) 0.55802(16) 0.0169(5) Uani 1 1 d .
O12 O -0.8783(3) -0.1576(2) 0.49732(16) 0.0199(5) Uani 1 1 d .
O13 O -0.7870(4) -0.1770(2) 0.69098(17) 0.0225(5) Uani 1 1 d .
O1W O -0.9809(9) -0.1642(8) 0.8596(5) 0.122(2) Uani 1 1 d D
O2W O -0.085(2) 0.1219(15) 0.9460(10) 0.149(6) Uani 0.50 1 d P
H3A H 0.584(8) 0.384(5) 0.7915(15) 0.057(16) Uiso 1 1 d D
H1A H -1.037(7) -0.106(4) 0.873(6) 0.086 Uiso 1 1 d D
H1B H -1.058(6) -0.233(3) 0.846(5) 0.086 Uiso 1 1 d D

loop_
_atom_site_aniso_label
_atom_site_aniso_U_11
_atom_site_aniso_U_22
_atom_site_aniso_U_33
_atom_site_aniso_U_23
_atom_site_aniso_U_13
_atom_site_aniso_U_12
Cu1 0.0188(4) 0.0173(3) 0.0183(3) -0.0020(2) -0.0048(2) 0.0061(2)
Mo1 0.01102(15) 0.01160(13) 0.01130(12) 0.00065(9) 0.00177(9) 0.00190(10)
Mo2 0.01240(16) 0.01237(13) 0.01845(14) 0.00024(10) 0.00031(10) 0.00335(11)
Mo3 0.01206(16) 0.01443(13) 0.01660(14) -0.00213(10) 0.00132(10) 0.00057(11)
Mo4 0.00949(15) 0.01586(13) 0.01204(13) 0.00048(9) 0.00044(10) 0.00224(10)
C1 0.027(2) 0.031(2) 0.033(2) -0.0015(16) 0.0000(17) 0.0033(17)
C2 0.032(3) 0.040(2) 0.0253(19) -0.0009(16) 0.0053(17) 0.0018(19)
C3 0.033(3) 0.0270(19) 0.0216(17) 0.0016(14) -0.0008(15) 0.0035(17)
C4 0.026(2) 0.0251(18) 0.0297(19) 0.0017(15) -0.0004(16) 0.0034(16)
C5 0.035(3) 0.0201(17) 0.0229(17) 0.0026(13) 0.0014(15) 0.0043(16)
C6 0.029(3) 0.035(2) 0.0218(18) 0.0018(15) -0.0013(15) 0.0048(18)
C7 0.036(3) 0.040(2) 0.0261(19) -0.0033(16) 0.0006(17) 0.007(2)
C8 0.036(3) 0.042(2) 0.0215(18) -0.0046(16) -0.0016(17) 0.010(2)
C9 0.048(3) 0.067(3) 0.024(2) -0.006(2) -0.002(2) 0.019(3)
C10 0.039(3) 0.047(3) 0.049(3) -0.011(2) 0.005(2) 0.004(2)
C11 0.033(3) 0.059(3) 0.064(3) -0.036(3) -0.005(2) 0.004(2)
C12 0.045(3) 0.077(4) 0.034(2) -0.022(2) -0.009(2) 0.016(3)
C13 0.056(4) 0.040(2) 0.030(2) 0.0106(18) 0.011(2) 0.006(2)
C14 0.075(4) 0.047(3) 0.033(2) 0.0123(19) 0.012(2) 0.018(3)
N1 0.0172(17) 0.0160(13) 0.0183(13) -0.0012(10) -0.0053(11) 0.0024(11)
N2 0.039(2) 0.0332(18) 0.0187(15) 0.0047(13) 0.0021(14) 0.0051(16)
N3 0.043(2) 0.0353(18) 0.0188(15) 0.0033(13) 0.0013(14) -0.0003(16)
O1 0.0153(14) 0.0204(12) 0.0269(12) 0.0047(9) 0.0062(10) 0.0032(10)
O2 0.0112(13) 0.0150(10) 0.0142(10) -0.0002(8) 0.0017(8) 0.0034(9)
O3 0.0151(13) 0.0162(11) 0.0135(10) -0.0009(8) 0.0023(9) 0.0038(9)
O4 0.0144(14) 0.0199(11) 0.0153(10) 0.0032(8) 0.0013(9) 0.0040(10)
O5 0.0144(13) 0.0131(10) 0.0159(10) 0.0002(8) 0.0038(9) 0.0051(9)
O6 0.0167(15) 0.0274(13) 0.0223(12) 0.0075(9) -0.0003(10) 0.0065(11)
O7 0.0172(14) 0.0217(12) 0.0126(10) -0.0018(8) -0.0005(9) 0.0039(10)
O8 0.0150(14) 0.0191(12) 0.0244(12) -0.0021(9) 0.0057(10) 0.0018(10)
O9 0.0133(14) 0.0230(12) 0.0285(12) 0.0029(10) 0.0033(10) -0.0020(10)
O10 0.0299(17) 0.0288(14) 0.0256(13) -0.0088(10) 0.0022(11) 0.0078(12)
O11 0.0137(14) 0.0153(11) 0.0221(11) 0.0043(9) 0.0019(9) 0.0033(9)
O12 0.0173(14) 0.0198(12) 0.0229(12) 0.0021(9) 0.0000(10) 0.0060(10)
O13 0.0236(16) 0.0216(12) 0.0231(12) -0.0006(9) 0.0032(10) 0.0067(11)
O1W 0.098(5) 0.160(6) 0.099(4) 0.003(5) 0.017(4) -0.003(5)
O2W 0.129(13) 0.182(13) 0.118(10) 0.020(9) 0.041(9) -0.037(11)

loop_
_atom_type_symbol
_atom_type_description
_atom_type_scat_dispersion_real
_atom_type_scat_dispersion_imag
_atom_type_scat_source
C C 0.0033 0.0016 'International Tables Vol C Tables 4.2.6.8 and 6.1.1.4'
H H 0.0000 0.0000 'International Tables Vol C Tables 4.2.6.8 and 6.1.1.4'
N N 0.0061 0.0033 'International Tables Vol C Tables 4.2.6.8 and 6.1.1.4'
O O 0.0106 0.0060 'International Tables Vol C Tables 4.2.6.8 and 6.1.1.4'
Cu Cu 0.3201 1.2651 'International Tables Vol C Tables 4.2.6.8 and 6.1.1.4'
Mo Mo -1.6832 0.6857 'International Tables Vol C Tables 4.2.6.8 and 6.1.1.4'

loop_
_geom_angle_atom_site_label_1
_geom_angle_atom_site_label_2
_geom_angle_atom_site_label_3
_geom_angle
_geom_angle_site_symmetry_1
_geom_angle_site_symmetry_3
N1 Cu1 N1 180.0 2_556 .
N1 Cu1 O12 88.99(11) 2_556 1_655
N1 Cu1 O12 91.01(11) . 1_655
N1 Cu1 O12 91.01(11) 2_556 2_456
N1 Cu1 O12 88.99(11) . 2_456
O12 Cu1 O12 180.00(12) 1_655 2_456
N1 Cu1 O9 90.57(11) 2_556 2_556
N1 Cu1 O9 89.43(11) . 2_556
O12 Cu1 O9 94.66(10) 1_655 2_556
O12 Cu1 O9 85.34(10) 2_456 2_556
N1 Cu1 O9 89.43(11) 2_556 .
N1 Cu1 O9 90.57(11) . .
O12 Cu1 O9 85.34(10) 1_655 .
O12 Cu1 O9 94.66(10) 2_456 .
O9 Cu1 O9 180.0 2_556 .
O1 Mo1 O4 104.22(12) . .
O1 Mo1 O3 103.57(11) . .
O4 Mo1 O3 98.47(11) . .
O1 Mo1 O2 102.99(11) . 2_446
O4 Mo1 O2 99.13(10) . 2_446
O3 Mo1 O2 143.23(9) . 2_446
O1 Mo1 O5 99.13(11) . 2_446
O4 Mo1 O5 156.63(10) . 2_446
O3 Mo1 O5 76.73(9) . 2_446
O2 Mo1 O5 74.34(9) 2_446 2_446
O1 Mo1 O2 179.77(10) . .
O4 Mo1 O2 75.87(10) . .
O3 Mo1 O2 76.20(9) . .
O2 Mo1 O2 77.20(9) 2_446 .
O5 Mo1 O2 80.79(9) 2_446 .
O13 Mo2 O12 104.25(12) . .
O13 Mo2 O11 100.91(11) . .
O12 Mo2 O11 95.29(11) . .
O13 Mo2 O8 89.09(11) . 1_455
O12 Mo2 O8 98.62(12) . 1_455
O11 Mo2 O8 160.32(10) . 1_455
O13 Mo2 O5 152.61(10) . 2_446
O12 Mo2 O5 100.74(10) . 2_446
O11 Mo2 O5 87.67(10) . 2_446
O8 Mo2 O5 76.15(9) 1_455 2_446
O13 Mo2 O3 86.79(11) . .
O12 Mo2 O3 166.48(10) . .
O11 Mo2 O3 74.67(10) . .
O8 Mo2 O3 89.19(10) 1_455 .
O5 Mo2 O3 70.31(9) 2_446 .
O10 Mo3 O9 104.58(13) . .
O10 Mo3 O11 100.64(12) . .
O9 Mo3 O11 96.74(12) . .
O10 Mo3 O7 95.15(12) . .
O9 Mo3 O7 101.44(12) . .
O11 Mo3 O7 152.05(10) . .
O10 Mo3 O2 161.16(11) . .
O9 Mo3 O2 91.84(10) . .
O11 Mo3 O2 86.26(9) . .
O7 Mo3 O2 72.19(9) . .
O10 Mo3 O3 92.88(11) . .
O9 Mo3 O3 161.23(10) . .
O11 Mo3 O3 72.90(10) . .
O7 Mo3 O3 83.47(10) . .
O2 Mo3 O3 72.24(8) . .
O6 Mo4 O8 104.39(13) . .
O6 Mo4 O7 102.55(11) . .
O8 Mo4 O7 95.70(11) . .
O6 Mo4 O5 105.52(11) . .
O8 Mo4 O5 96.75(10) . .
O7 Mo4 O5 145.24(11) . .
O6 Mo4 O4 84.28(11) . .
O8 Mo4 O4 171.17(10) . .
O7 Mo4 O4 80.51(10) . .
O5 Mo4 O4 82.32(9) . .
O6 Mo4 O2 156.29(11) . .
O8 Mo4 O2 99.29(11) . .
O7 Mo4 O2 73.64(9) . .
O5 Mo4 O2 72.39(9) . .
O4 Mo4 O2 72.02(9) . .
N1 C1 C2 121.9(4) . .
C1 C2 C3 118.7(4) . .
C2 C3 C4 118.9(4) . .
C2 C3 C6 122.4(4) . .
C4 C3 C6 118.3(4) . .
C5 C4 C3 118.6(4) . .
N1 C5 C4 121.3(4) . .
N3 C6 N2 109.1(3) . .
N3 C6 C3 120.9(3) . .
N2 C6 C3 129.8(4) . .
N3 C7 C8 106.4(4) . .
N3 C7 C10 131.7(4) . .
C8 C7 C10 121.9(4) . .
C7 C8 N2 106.9(3) . .
C7 C8 C9 121.8(4) . .
N2 C8 C9 131.4(4) . .
C12 C9 C8 116.6(5) . .
C11 C10 C7 115.5(5) . .
C10 C11 C12 122.4(5) . .
C9 C12 C11 121.8(4) . .
N2 C13 C14 111.4(4) . .
C14 C14 C13 112.5(5) 2_657 .
C1 N1 C5 120.3(3) . .
C1 N1 Cu1 119.7(3) . .
C5 N1 Cu1 120.0(2) . .
C6 N2 C8 107.9(3) . .
C6 N2 C13 127.2(4) . .
C8 N2 C13 124.7(3) . .
C6 N3 C7 109.7(3) . .
Mo1 O2 Mo4 102.87(10) 2_446 .
Mo1 O2 Mo3 153.63(11) 2_446 .
Mo4 O2 Mo3 93.63(8) . .
Mo1 O2 Mo1 102.80(9) 2_446 .
Mo4 O2 Mo1 94.33(9) . .
Mo3 O2 Mo1 96.22(8) . .
Mo1 O3 Mo2 109.28(10) . .
Mo1 O3 Mo3 114.43(11) . .
Mo2 O3 Mo3 92.71(9) . .
Mo1 O4 Mo4 117.75(11) . .
Mo4 O5 Mo2 151.28(13) . 2_446
Mo4 O5 Mo1 106.60(10) . 2_446
Mo2 O5 Mo1 101.78(9) 2_446 2_446
Mo4 O7 Mo3 117.17(11) . .
Mo4 O8 Mo2 170.65(14) . 1_655
Mo3 O9 Cu1 169.76(15) . .
Mo2 O11 Mo3 116.18(11) . .
Mo2 O12 Cu1 137.66(13) . 1_455

loop_
_geom_bond_atom_site_label_1
_geom_bond_atom_site_label_2
_geom_bond_distance
_geom_bond_site_symmetry_2
Cu1 N1 1.951(3) 2_556
Cu1 N1 1.951(3) .
Cu1 O12 2.056(3) 1_655
Cu1 O12 2.056(3) 2_456
Cu1 O9 2.384(2) 2_556
Cu1 O9 2.384(2) .
Mo1 O1 1.686(3) .
Mo1 O4 1.786(3) .
Mo1 O3 1.871(2) .
Mo1 O2 1.922(2) 2_446
Mo1 O5 2.170(2) 2_446
Mo1 O2 2.415(2) .
Mo2 O13 1.697(2) .
Mo2 O12 1.738(2) .
Mo2 O11 1.898(3) .
Mo2 O8 2.050(3) 1_455
Mo2 O5 2.146(2) 2_446
Mo2 O3 2.228(2) .
Mo3 O10 1.701(2) .
Mo3 O9 1.717(3) .
Mo3 O11 1.938(3) .
Mo3 O7 1.970(2) .
Mo3 O2 2.272(2) .
Mo3 O3 2.272(3) .
Mo4 O6 1.686(2) .
Mo4 O8 1.779(3) .
Mo4 O7 1.902(2) .
Mo4 O5 1.913(2) .
Mo4 O4 2.212(3) .
Mo4 O2 2.260(2) .
C1 N1 1.321(5) .
C1 C2 1.379(6) .
C2 C3 1.384(6) .
C3 C4 1.392(5) .
C3 C6 1.465(5) .
C4 C5 1.382(5) .
C5 N1 1.336(5) .
C6 N3 1.320(5) .
C6 N2 1.347(5) .
C7 N3 1.373(5) .
C7 C8 1.382(6) .
C7 C10 1.388(6) .
C8 N2 1.388(5) .
C8 C9 1.389(5) .
C9 C12 1.359(8) .
C10 C11 1.385(7) .
C11 C12 1.388(8) .
C13 N2 1.470(5) .
C13 C14 1.521(7) .
C14 C14 1.510(9) 2_657
O2 Mo1 1.922(2) 2_446
O5 Mo2 2.146(2) 2_446
O5 Mo1 2.170(2) 2_446
O8 Mo2 2.050(2) 1_655
O12 Cu1 2.056(3) 1_455
